data_7218770
loop_
_publ_author_name
'Rahiman, Kalilur'
'Arthi, P.'
'Reddy, Dastagiri'
'Sakthivel, Natarajan'
'arun, Y'
'Paramasivan Thirumalai, Perumal'
'haleel, azees'
'veena, V'

_publ_section_title
;
 DNA-binding, molecular docking and apoptotic inducing activity of
 nickel(II), copper(II) and zinc(II) complexes of pyridine-based
 tetrazolo[1,5-a]pyrimidine ligands
;
_journal_name_full 'RSC Adv.'
_journal_paper_doi 10.1039/C4RA11197D
_journal_year 2014
_chemical_formula_moiety '(C28 H37 Cl2 N12 O4 Zn) * 2(C H4 O) * 0.5(H2 O)'
_chemical_formula_sum 'C28 H37 Cl2 N12 O6.5 Zn'
_chemical_formula_weight 781.97
_chemical_name_systematic
; 
 ? 
;
_space_group_IT_number 15
_symmetry_cell_setting monoclinic
_symmetry_space_group_name_Hall '-C 2yc'
_symmetry_space_group_name_H-M 'C 1 2/c 1'
_atom_sites_solution_hydrogens geom
_atom_sites_solution_primary direct
_atom_sites_solution_secondary difmap
_audit_creation_method SHELXL-97
_cell_angle_alpha 90.00
_cell_angle_beta 93.851(2)
_cell_angle_gamma 90.00
_cell_formula_units_Z 4
_cell_length_a 10.4600(4)
_cell_length_b 13.5070(5)
_cell_length_c 26.6520(9)
_cell_measurement_reflns_used 2119
_cell_measurement_temperature 293(2)
_cell_measurement_theta_max 20.0
_cell_measurement_theta_min 2.5
_cell_volume 3757.0(2)
_computing_cell_refinement 'APEX2/SAINT (Bruker, 2004)'
_computing_data_collection 'APEX2 (Bruker, 2004)'
_computing_data_reduction 'SAINT/XPREP (Bruker, 2004)'
_computing_molecular_graphics 'ORTEP3 (Farrugia, 1997) and Mercury (Bruno et al., 2002)'
_computing_publication_material 'SHELXL-97 (Sheldrick, 2008)'
_computing_structure_refinement 'SHELXL-97 (Sheldrick, 2008)'
_computing_structure_solution 'SIR92 (Altornare et al., 1993)'
_diffrn_ambient_temperature 293(2)
_diffrn_measured_fraction_theta_full 0.975
_diffrn_measured_fraction_theta_max 0.975
_diffrn_measurement_device_type 'Bruker axs kappa apex2 CCD Diffractometer'
_diffrn_measurement_method '\w and \f scan'
_diffrn_radiation_monochromator graphite
_diffrn_radiation_source 'fine-focus sealed tube'
_diffrn_radiation_type MoK\a
_diffrn_radiation_wavelength 0.71073
_diffrn_reflns_av_R_equivalents 0.1363
_diffrn_reflns_av_sigmaI/netI 0.2575
_diffrn_reflns_limit_h_max 11
_diffrn_reflns_limit_h_min -11
_diffrn_reflns_limit_k_max 14
_diffrn_reflns_limit_k_min -14
_diffrn_reflns_limit_l_max 29
_diffrn_reflns_limit_l_min -29
_diffrn_reflns_number 11512
_diffrn_reflns_theta_full 23.58
_diffrn_reflns_theta_max 23.58
_diffrn_reflns_theta_min 2.47
_diffrn_standards_decay_% 0
_exptl_absorpt_coefficient_mu 0.853
_exptl_absorpt_correction_T_max 0.834
_exptl_absorpt_correction_T_min 0.721
_exptl_absorpt_correction_type multi-scan
_exptl_absorpt_process_details 'SADABS (Bruker, 1999)'
_exptl_crystal_colour brown
_exptl_crystal_density_diffrn 1.382
_exptl_crystal_density_method 'not measured'
_exptl_crystal_description block
_exptl_crystal_F_000 1620
_exptl_crystal_size_max 0.30
_exptl_crystal_size_mid 0.20
_exptl_crystal_size_min 0.20
_refine_diff_density_max 0.468
_refine_diff_density_min -0.306
_refine_diff_density_rms 0.081
_refine_ls_extinction_method none
_refine_ls_goodness_of_fit_ref 0.971
_refine_ls_hydrogen_treatment mixed
_refine_ls_matrix_type full
_refine_ls_number_parameters 281
_refine_ls_number_reflns 2751
_refine_ls_number_restraints 61
_refine_ls_restrained_S_all 0.968
_refine_ls_R_factor_all 0.1965
_refine_ls_R_factor_gt 0.0621
_refine_ls_shift/su_max 0.000
_refine_ls_shift/su_mean 0.000
_refine_ls_structure_factor_coef Fsqd
_refine_ls_weighting_details 'calc w=1/[\s^2^(Fo^2^)+(0.0924P)^2^+0.0000P] where P=(Fo^2^+2Fc^2^)/3'
_refine_ls_weighting_scheme calc
_refine_ls_wR_factor_gt 0.1518
_refine_ls_wR_factor_ref 0.1873
_reflns_number_gt 1308
_reflns_number_total 2751
_reflns_threshold_expression >2sigma(I)
_cod_data_source_file c4ra11197d2.cif
_cod_data_source_block shelxl
_cod_original_sg_symbol_H-M C2/c
_cod_original_formula_sum 'C28 H37 Cl2 N12 O6.50 Zn'
_cod_database_code 7218770

loop_
_symmetry_equiv_pos_as_xyz
'x, y, z'
'-x, y, -z+1/2'
'x+1/2, y+1/2, z'
'-x+1/2, y+1/2, -z+1/2'
'-x, -y, -z'
'x, -y, z-1/2'
'-x+1/2, -y+1/2, -z'
'x+1/2, -y+1/2, z-1/2'

loop_
_atom_site_label
_atom_site_type_symbol
_atom_site_fract_x
_atom_site_fract_y
_atom_site_fract_z
_atom_site_U_iso_or_equiv
_atom_site_adp_type
_atom_site_occupancy
_atom_site_symmetry_multiplicity
_atom_site_calc_flag
_atom_site_refinement_flags
_atom_site_disorder_assembly
_atom_site_disorder_group
H6A H 1.475(3) 0.605(5) 0.026(2) 0.08(2) Uiso 1 1 d D . .
C1 C 0.9579(7) 0.4668(5) 0.1554(3) 0.073(2) Uani 1 1 d . . .
H1 H 0.8752 0.4428 0.1578 0.088 Uiso 1 1 calc R . .
C2 C 0.9853(6) 0.5185(5) 0.1136(2) 0.073(2) Uani 1 1 d . . .
H2 H 0.9221 0.5292 0.0880 0.087 Uiso 1 1 calc R . .
C3 C 1.1063(5) 0.5546(5) 0.1096(2) 0.0525(16) Uani 1 1 d . . .
C4 C 1.1926(6) 0.5426(5) 0.1480(3) 0.072(2) Uani 1 1 d . . .
H4 H 1.2738 0.5702 0.1469 0.087 Uiso 1 1 calc R . .
C5 C 1.1611(6) 0.4887(6) 0.1901(2) 0.078(2) Uani 1 1 d . . .
H5 H 1.2224 0.4799 0.2167 0.093 Uiso 1 1 calc R . .
C6 C 1.1398(5) 0.6027(5) 0.0598(2) 0.0569(17) Uani 1 1 d . . .
H6 H 1.0610 0.6248 0.0412 0.068 Uiso 1 1 calc R . .
C7 C 1.3251(6) 0.5269(6) 0.0220(2) 0.0611(18) Uani 1 1 d . . .
C8 C 1.3546(6) 0.6839(6) 0.0560(2) 0.0663(19) Uani 1 1 d . . .
C9 C 1.2318(6) 0.6884(5) 0.0663(2) 0.0626(18) Uani 1 1 d . . .
C10 C 1.4549(6) 0.7630(5) 0.0642(3) 0.090(2) Uani 1 1 d . . .
H10A H 1.4186 0.8261 0.0546 0.134 Uiso 1 1 calc R . .
H10B H 1.5255 0.7488 0.0441 0.134 Uiso 1 1 calc R . .
H10C H 1.4845 0.7646 0.0991 0.134 Uiso 1 1 calc R . .
C11 C 1.1736(8) 0.7775(7) 0.0834(3) 0.080(2) Uani 1 1 d . A .
C12 C 0.991(2) 0.8453(13) 0.1146(9) 0.120(6) Uani 0.727(17) 1 d PDU A 3
H12A H 0.9936 0.9013 0.0919 0.144 Uiso 0.727(17) 1 calc PR A 3
H12B H 1.0276 0.8646 0.1476 0.144 Uiso 0.727(17) 1 calc PR A 3
C13 C 0.8562(13) 0.8039(12) 0.1168(7) 0.160(7) Uani 0.727(17) 1 d PDU A 3
H13A H 0.8314 0.7711 0.0857 0.240 Uiso 0.727(17) 1 calc PR A 3
H13B H 0.7977 0.8571 0.1221 0.240 Uiso 0.727(17) 1 calc PR A 3
H13C H 0.8545 0.7575 0.1441 0.240 Uiso 0.727(17) 1 calc PR A 3
O4 O 1.0000 0.695(3) 0.2500 0.160(14) Uani 0.297(17) 2 d SPU B 3
C12' C 0.969(6) 0.826(4) 0.1191(19) 0.123(11) Uani 0.273(17) 1 d PDU A 4
H12C H 0.8854 0.8215 0.1014 0.147 Uiso 0.273(17) 1 calc PR A 4
H12D H 0.9992 0.8936 0.1162 0.147 Uiso 0.273(17) 1 calc PR A 4
C13' C 0.957(4) 0.802(3) 0.1744(17) 0.176(16) Uani 0.273(17) 1 d PDU A 4
H13D H 1.0344 0.8211 0.1935 0.265 Uiso 0.273(17) 1 calc PR A 4
H13E H 0.9442 0.7318 0.1781 0.265 Uiso 0.273(17) 1 calc PR A 4
H13F H 0.8858 0.8370 0.1864 0.265 Uiso 0.273(17) 1 calc PR A 4
N1 N 1.0448(5) 0.4493(4) 0.19296(19) 0.0605(14) Uani 1 1 d . . .
N2 N 1.2021(4) 0.5274(4) 0.03073(17) 0.0562(14) Uani 1 1 d . . .
N3 N 1.1459(5) 0.4452(4) 0.0118(2) 0.0671(15) Uani 1 1 d . . .
N4 N 1.2334(5) 0.3953(4) -0.0087(2) 0.0759(17) Uani 1 1 d . . .
N5 N 1.3476(5) 0.4462(5) -0.0032(2) 0.0753(17) Uani 1 1 d . . .
N6 N 1.4024(5) 0.6001(5) 0.0363(2) 0.0757(18) Uani 1 1 d D . .
O1 O 1.2231(5) 0.8581(4) 0.0865(2) 0.1084(18) Uani 1 1 d . . .
O2 O 1.0554(5) 0.7612(4) 0.0958(2) 0.0924(16) Uani 1 1 d D . .
Cl1 Cl 0.8286(2) 0.27640(19) 0.22238(9) 0.1257(10) Uani 1 1 d . . .
Zn1 Zn 1.0000 0.35884(9) 0.2500 0.0767(5) Uani 1 2 d S . .
C14 C 0.860(3) 0.090(4) 0.3485(15) 0.217(12) Uani 0.57(2) 1 d PDU C -5
O3 O 0.9862(17) 0.0999(17) 0.3330(9) 0.241(11) Uani 0.57(2) 1 d PDU C -5
O4' O 1.031(8) 0.783(4) 0.250(6) 0.152(16) Uani 0.102(8) 1 d PU D -5
C14' C 0.936(4) 0.041(3) 0.2823(19) 0.271(14) Uani 0.43(2) 1 d PDU C -6
O3' O 0.845(3) 0.086(3) 0.3145(16) 0.243(12) Uani 0.43(2) 1 d PDU C -6

loop_
_atom_site_aniso_label
_atom_site_aniso_U_11
_atom_site_aniso_U_22
_atom_site_aniso_U_33
_atom_site_aniso_U_23
_atom_site_aniso_U_13
_atom_site_aniso_U_12
C1 0.067(4) 0.094(6) 0.059(4) 0.003(4) 0.010(4) -0.015(4)
C2 0.070(4) 0.094(6) 0.054(4) 0.014(4) -0.003(3) -0.020(4)
C3 0.060(3) 0.056(5) 0.041(4) -0.003(3) 0.001(3) -0.007(3)
C4 0.064(4) 0.100(6) 0.051(4) 0.013(4) -0.006(4) -0.022(4)
C5 0.074(4) 0.109(6) 0.049(4) 0.002(4) -0.002(3) -0.014(4)
C6 0.067(3) 0.054(5) 0.049(4) 0.004(3) -0.003(3) -0.015(3)
C7 0.075(4) 0.067(5) 0.042(4) -0.006(4) 0.009(3) -0.024(4)
C8 0.086(4) 0.067(5) 0.046(4) 0.000(4) 0.009(3) -0.031(4)
C9 0.085(4) 0.054(5) 0.047(4) 0.001(4) -0.007(3) -0.024(4)
C10 0.105(5) 0.079(6) 0.085(5) 0.002(5) 0.003(4) -0.047(4)
C11 0.104(6) 0.061(6) 0.071(5) 0.005(5) -0.016(4) -0.026(5)
C12 0.115(12) 0.051(10) 0.193(13) -0.010(9) -0.002(8) 0.012(9)
C13 0.129(12) 0.143(14) 0.212(18) -0.037(13) 0.036(10) 0.047(11)
O4 0.17(3) 0.08(2) 0.23(3) 0.000 0.03(3) 0.000
C12' 0.11(2) 0.058(19) 0.19(2) -0.018(17) 0.002(17) 0.010(19)
C13' 0.20(3) 0.17(3) 0.17(3) -0.02(3) 0.09(2) 0.06(3)
N1 0.075(3) 0.063(4) 0.044(3) -0.009(3) 0.015(3) -0.007(3)
N2 0.068(3) 0.057(4) 0.043(3) -0.004(3) 0.004(2) -0.019(3)
N3 0.073(3) 0.063(4) 0.064(4) -0.010(3) -0.002(3) -0.023(3)
N4 0.080(4) 0.076(4) 0.071(4) -0.010(3) 0.005(3) -0.025(3)
N5 0.083(4) 0.084(5) 0.061(3) -0.013(4) 0.015(3) -0.035(3)
N6 0.075(4) 0.082(5) 0.072(4) -0.019(3) 0.017(3) -0.042(4)
O1 0.129(4) 0.064(4) 0.129(5) -0.009(4) -0.013(3) -0.019(4)
O2 0.094(3) 0.061(4) 0.123(4) -0.007(3) 0.007(3) 0.001(3)
Cl1 0.162(2) 0.107(2) 0.1103(18) -0.0033(15) 0.0205(15) -0.0569(16)
Zn1 0.1101(9) 0.0696(9) 0.0534(7) 0.000 0.0282(6) 0.000
C14 0.129(14) 0.28(2) 0.24(3) 0.04(3) -0.035(19) -0.017(16)
O3 0.178(14) 0.268(18) 0.27(2) 0.086(17) -0.035(14) -0.022(14)
O4' 0.16(3) 0.08(3) 0.22(4) 0.00(2) 0.03(3) 0.016(19)
C14' 0.23(2) 0.29(3) 0.29(3) 0.10(3) -0.04(2) -0.07(2)
O3' 0.193(18) 0.27(2) 0.27(3) 0.09(3) 0.035(19) -0.019(17)

loop_
_atom_type_symbol
_atom_type_description
_atom_type_scat_dispersion_real
_atom_type_scat_dispersion_imag
_atom_type_scat_source
C C 0.0033 0.0016 'International Tables Vol C Tables 4.2.6.8 and 6.1.1.4'
H H 0.0000 0.0000 'International Tables Vol C Tables 4.2.6.8 and 6.1.1.4'
N N 0.0061 0.0033 'International Tables Vol C Tables 4.2.6.8 and 6.1.1.4'
O O 0.0106 0.0060 'International Tables Vol C Tables 4.2.6.8 and 6.1.1.4'
Cl Cl 0.1484 0.1585 'International Tables Vol C Tables 4.2.6.8 and 6.1.1.4'
Zn Zn 0.2839 1.4301 'International Tables Vol C Tables 4.2.6.8 and 6.1.1.4'

loop_
_geom_angle_atom_site_label_1
_geom_angle_atom_site_label_2
_geom_angle_atom_site_label_3
_geom_angle
_geom_angle_site_symmetry_1
_geom_angle_site_symmetry_3
N1 C1 C2 122.5(6) . .
N1 C1 H1 118.8 . .
C2 C1 H1 118.8 . .
C1 C2 C3 119.6(7) . .
C1 C2 H2 120.2 . .
C3 C2 H2 120.2 . .
C4 C3 C2 118.7(6) . .
C4 C3 C6 122.3(5) . .
C2 C3 C6 119.0(6) . .
C3 C4 C5 119.9(6) . .
C3 C4 H4 120.0 . .
C5 C4 H4 120.0 . .
N1 C5 C4 121.3(6) . .
N1 C5 H5 119.4 . .
C4 C5 H5 119.4 . .
N2 C6 C9 106.9(5) . .
N2 C6 C3 107.4(5) . .
C9 C6 C3 114.0(5) . .
N2 C6 H6 109.5 . .
C9 C6 H6 109.5 . .
C3 C6 H6 109.5 . .
N5 C7 N6 130.1(6) . .
N5 C7 N2 107.8(6) . .
N6 C7 N2 122.0(7) . .
C9 C8 N6 120.2(6) . .
C9 C8 C10 127.7(7) . .
N6 C8 C10 112.1(6) . .
C8 C9 C11 122.6(6) . .
C8 C9 C6 123.9(7) . .
C11 C9 C6 113.5(6) . .
C8 C10 H10A 109.5 . .
C8 C10 H10B 109.5 . .
H10A C10 H10B 109.5 . .
C8 C10 H10C 109.5 . .
H10A C10 H10C 109.5 . .
H10B C10 H10C 109.5 . .
O1 C11 O2 122.5(8) . .
O1 C11 C9 126.1(7) . .
O2 C11 C9 111.4(7) . .
O2 C12 C13 100.3(13) . .
O2 C12 H12A 111.7 . .
C13 C12 H12A 111.7 . .
O2 C12 H12B 111.7 . .
C13 C12 H12B 111.7 . .
H12A C12 H12B 109.5 . .
C12 C13 H13A 109.5 . .
C12 C13 H13B 109.5 . .
H13A C13 H13B 109.5 . .
C12 C13 H13C 109.5 . .
H13A C13 H13C 109.5 . .
H13B C13 H13C 109.5 . .
O2 C12' C13' 113(3) . .
O2 C12' H12C 109.1 . .
C13' C12' H12C 109.1 . .
O2 C12' H12D 109.1 . .
C13' C12' H12D 109.1 . .
H12C C12' H12D 107.8 . .
C12' C13' H13D 109.5 . .
C12' C13' H13E 109.5 . .
H13D C13' H13E 109.5 . .
C12' C13' H13F 109.5 . .
H13D C13' H13F 109.5 . .
H13E C13' H13F 109.5 . .
C1 N1 C5 117.9(5) . .
C1 N1 Zn1 119.4(4) . .
C5 N1 Zn1 122.7(5) . .
C7 N2 N3 109.7(5) . .
C7 N2 C6 124.9(6) . .
N3 N2 C6 125.3(4) . .
N4 N3 N2 106.7(5) . .
N3 N4 N5 109.2(5) . .
C7 N5 N4 106.6(5) . .
C7 N6 C8 120.2(5) . .
C7 N6 H6A 122(5) . .
C8 N6 H6A 115(5) . .
C11 O2 C12 115.1(11) . .
C11 O2 C12' 129(3) . .
C12 O2 C12' 15(4) . .
N1 Zn1 N1 106.0(3) . 2_755
N1 Zn1 Cl1 106.18(18) . .
N1 Zn1 Cl1 109.40(17) 2_755 .
N1 Zn1 Cl1 109.41(17) . 2_755
N1 Zn1 Cl1 106.18(18) 2_755 2_755
Cl1 Zn1 Cl1 119.03(15) . 2_755

loop_
_geom_bond_atom_site_label_1
_geom_bond_atom_site_label_2
_geom_bond_distance
_geom_bond_site_symmetry_2
C1 N1 1.326(8) .
C1 C2 1.363(9) .
C1 H1 0.9300 .
C2 C3 1.367(7) .
C2 H2 0.9300 .
C3 C4 1.329(8) .
C3 C6 1.538(8) .
C4 C5 1.395(9) .
C4 H4 0.9300 .
C5 N1 1.335(7) .
C5 H5 0.9300 .
C6 N2 1.460(7) .
C6 C9 1.508(8) .
C6 H6 0.9800 .
C7 N5 1.309(8) .
C7 N6 1.318(8) .
C7 N2 1.322(7) .
C8 C9 1.332(8) .
C8 N6 1.358(8) .
C8 C10 1.503(8) .
C9 C11 1.437(10) .
C10 H10A 0.9600 .
C10 H10B 0.9600 .
C10 H10C 0.9600 .
C11 O1 1.206(8) .
C11 O2 1.320(8) .
C12 O2 1.427(12) .
C12 C13 1.526(19) .
C12 H12A 0.9700 .
C12 H12B 0.9700 .
C13 H13A 0.9600 .
C13 H13B 0.9600 .
C13 H13C 0.9600 .
C12' O2 1.427(19) .
C12' C13' 1.52(2) .
C12' H12C 0.9700 .
C12' H12D 0.9700 .
C13' H13D 0.9600 .
C13' H13E 0.9600 .
C13' H13F 0.9600 .
N1 Zn1 2.030(5) .
N2 N3 1.339(6) .
N3 N4 1.288(7) .
N4 N5 1.377(7) .
N6 H6A 0.83(2) .
Cl1 Zn1 2.195(2) .
Zn1 N1 2.030(5) 2_755
Zn1 Cl1 2.195(2) 2_755
C14 O3 1.414(19) .
C14' O3' 1.45(2) .

loop_
_geom_hbond_atom_site_label_D
_geom_hbond_atom_site_label_H
_geom_hbond_atom_site_label_A
_geom_hbond_distance_DH
_geom_hbond_distance_HA
_geom_hbond_distance_DA
_geom_hbond_angle_DHA
_geom_hbond_site_symmetry_A
C1 H1 O1 0.93 2.65 3.310(10) 128.2 3_445
C1 H1 Cl1 0.93 2.89 3.456(7) 120.3 .
C4 H4 O3 0.93 2.56 3.452(19) 160.1 4_755
C6 H6 N3 0.98 2.68 3.497(8) 141.6 5_765
C10 H10A O1 0.96 2.31 2.842(9) 114.3 .

loop_
_geom_torsion_atom_site_label_1
_geom_torsion_atom_site_label_2
_geom_torsion_atom_site_label_3
_geom_torsion_atom_site_label_4
_geom_torsion
_geom_torsion_site_symmetry_4
N1 C1 C2 C3 -0.2(11) .
C1 C2 C3 C4 -3.6(10) .
C1 C2 C3 C6 173.3(6) .
C2 C3 C4 C5 4.0(10) .
C6 C3 C4 C5 -172.8(6) .
C3 C4 C5 N1 -0.8(11) .
C4 C3 C6 N2 80.1(7) .
C2 C3 C6 N2 -96.7(7) .
C4 C3 C6 C9 -38.2(9) .
C2 C3 C6 C9 145.0(6) .
N6 C8 C9 C11 -175.0(6) .
C10 C8 C9 C11 5.7(10) .
N6 C8 C9 C6 3.3(9) .
C10 C8 C9 C6 -175.9(6) .
N2 C6 C9 C8 -12.6(8) .
C3 C6 C9 C8 105.9(7) .
N2 C6 C9 C11 165.9(5) .
C3 C6 C9 C11 -75.6(7) .
C8 C9 C11 O1 6.6(12) .
C6 C9 C11 O1 -171.9(7) .
C8 C9 C11 O2 -173.7(6) .
C6 C9 C11 O2 7.8(8) .
C2 C1 N1 C5 3.4(10) .
C2 C1 N1 Zn1 -173.3(5) .
C4 C5 N1 C1 -2.9(10) .
C4 C5 N1 Zn1 173.6(5) .
N5 C7 N2 N3 1.2(7) .
N6 C7 N2 N3 179.3(6) .
N5 C7 N2 C6 177.1(5) .
N6 C7 N2 C6 -4.9(9) .
C9 C6 N2 C7 13.4(8) .
C3 C6 N2 C7 -109.3(6) .
C9 C6 N2 N3 -171.3(5) .
C3 C6 N2 N3 65.9(7) .
C7 N2 N3 N4 -0.5(6) .
C6 N2 N3 N4 -176.4(5) .
N2 N3 N4 N5 -0.3(7) .
N6 C7 N5 N4 -179.2(7) .
N2 C7 N5 N4 -1.3(7) .
N3 N4 N5 C7 1.0(7) .
N5 C7 N6 C8 170.6(7) .
N2 C7 N6 C8 -7.0(9) .
C9 C8 N6 C7 7.6(9) .
C10 C8 N6 C7 -173.1(6) .
O1 C11 O2 C12 -1.9(15) .
C9 C11 O2 C12 178.3(12) .
O1 C11 O2 C12' -7(3) .
C9 C11 O2 C12' 173(3) .
C13 C12 O2 C11 171.7(10) .
C13 C12 O2 C12' -24(12) .
C13' C12' O2 C11 -104(5) .
C13' C12' O2 C12 -123(17) .
C1 N1 Zn1 N1 -99.8(5) 2_755
C5 N1 Zn1 N1 83.8(5) 2_755
C1 N1 Zn1 Cl1 16.5(5) .
C5 N1 Zn1 Cl1 -160.0(5) .
C1 N1 Zn1 Cl1 146.2(5) 2_755
C5 N1 Zn1 Cl1 -30.3(5) 2_755
